data_4500586
loop_
_publ_author_name
'Kumara Swamy, K. C.'
'Allu, Srinivasarao'
'Srinivas, Venu'
'Balaraman, E.'
'Kumar, K. V. P. Pavan'

_publ_section_title
;
 Alkynyl and Phosphonyl Substituted Nucleobases: A Case of Thermally
 Induced Conformational Polymorphism
;
_journal_issue 6
_journal_name_full 'Crystal Growth &amp; Design'
_journal_page_first 2302
_journal_paper_doi 10.1021/cg101737x
_journal_volume 11
_journal_year 2011
_chemical_formula_sum 'C11 H13 N5'
_chemical_formula_weight 215.26
_chemical_name_systematic
; 
 ? 
;
_space_group_IT_number 14
_symmetry_cell_setting monoclinic
_symmetry_space_group_name_Hall '-P 2ybc'
_symmetry_space_group_name_H-M 'P 1 21/c 1'
_atom_sites_solution_hydrogens geom
_atom_sites_solution_primary direct
_atom_sites_solution_secondary difmap
_audit_creation_method SHELXL-97
_cell_angle_alpha 90.00
_cell_angle_beta 102.41(3)
_cell_angle_gamma 90.00
_cell_formula_units_Z 4
_cell_length_a 11.211(3)
_cell_length_b 8.249(2)
_cell_length_c 12.563(3)
_cell_measurement_temperature 298(2)
_cell_volume 1134.7(5)
_computing_cell_refinement 'CrysAlisPro, Oxford Diffraction Ltd.'
_computing_data_collection 'CrysAlisPro, Oxford Diffraction Ltd.'
_computing_data_reduction 'CrysAlisPro, Oxford Diffraction Ltd.'
_computing_structure_refinement 'SHELXL-97 (Sheldrick, 1997)'
_computing_structure_solution 'SHELXS-97 (Sheldrick, 1990)'
_diffrn_ambient_temperature 298(2)
_diffrn_measured_fraction_theta_full 1.000
_diffrn_measured_fraction_theta_max 1.000
_diffrn_measurement_device_type 'Xcalibur, Eos, Gemini'
_diffrn_measurement_method '\w scans'
_diffrn_radiation_monochromator graphite
_diffrn_radiation_source 'fine-focus sealed tube'
_diffrn_radiation_type MoK\a
_diffrn_radiation_wavelength 0.71073
_diffrn_reflns_av_R_equivalents 0.0216
_diffrn_reflns_av_sigmaI/netI 0.0258
_diffrn_reflns_limit_h_max 13
_diffrn_reflns_limit_h_min -12
_diffrn_reflns_limit_k_max 9
_diffrn_reflns_limit_k_min -5
_diffrn_reflns_limit_l_max 9
_diffrn_reflns_limit_l_min -14
_diffrn_reflns_number 4005
_diffrn_reflns_theta_full 25.00
_diffrn_reflns_theta_max 25.00
_diffrn_reflns_theta_min 2.98
_diffrn_standards_decay_% none
_diffrn_standards_interval_count 'not applicable'
_diffrn_standards_interval_time 'not applicable'
_diffrn_standards_number 'not applicable'
_exptl_absorpt_coefficient_mu 0.082
_exptl_absorpt_correction_T_max 0.992
_exptl_absorpt_correction_T_min 0.986
_exptl_absorpt_correction_type multi-scan
_exptl_absorpt_process_details 'CrysAlisPro, Oxford Diffraction Ltd'
_exptl_crystal_colour colorless
_exptl_crystal_density_diffrn 1.260
_exptl_crystal_density_method 'not measured'
_exptl_crystal_description blocks
_exptl_crystal_F_000 456
_exptl_crystal_size_max 0.18
_exptl_crystal_size_mid 0.14
_exptl_crystal_size_min 0.10
_refine_diff_density_max 0.544
_refine_diff_density_min -0.517
_refine_diff_density_rms 0.066
_refine_ls_extinction_coef 0.013(10)
_refine_ls_extinction_expression Fc^*^=kFc[1+0.001xFc^2^\l^3^/sin(2\q)]^-1/4^
_refine_ls_extinction_method SHELXL
_refine_ls_goodness_of_fit_ref 1.143
_refine_ls_hydrogen_treatment mixed
_refine_ls_matrix_type full
_refine_ls_number_parameters 161
_refine_ls_number_reflns 2001
_refine_ls_number_restraints 3
_refine_ls_restrained_S_all 1.181
_refine_ls_R_factor_all 0.1125
_refine_ls_R_factor_gt 0.0864
_refine_ls_shift/su_max 0.000
_refine_ls_shift/su_mean 0.000
_refine_ls_structure_factor_coef Fsqd
_refine_ls_weighting_details 'calc w=1/[\s^2^(Fo^2^)+(0.2000P)^2^+0.0000P] where P=(Fo^2^+2Fc^2^)/3'
_refine_ls_weighting_scheme calc
_refine_ls_wR_factor_gt 0.2748
_refine_ls_wR_factor_ref 0.2981
_reflns_number_gt 1311
_reflns_number_total 2001
_reflns_threshold_expression >2sigma(I)
_cod_data_source_file cg101737x_si_002.cif
_cod_data_source_block compd8
_cod_depositor_comments
;
The following automatic conversions were performed:

'_symmetry_cell_setting' value 'Monoclinic' changed to 'monoclinic'
according to /home/saulius/struct/CIF-dictionaries/cif_core.dic
dictionary named 'cif_core.dic' version 2.4.1 from 2010-06-29.

Automatic conversion script
Id: cif_fix_values 1715 2011-07-08 13:25:40Z adriana 
;
_cod_original_sg_symbol_H-M P2(1)/c
_cod_database_code 4500586

loop_
_symmetry_equiv_pos_as_xyz
'x, y, z'
'-x, y+1/2, -z+1/2'
'-x, -y, -z'
'x, -y-1/2, z-1/2'

loop_
_atom_site_label
_atom_site_type_symbol
_atom_site_fract_x
_atom_site_fract_y
_atom_site_fract_z
_atom_site_U_iso_or_equiv
_atom_site_adp_type
_atom_site_occupancy
_atom_site_symmetry_multiplicity
_atom_site_calc_flag
_atom_site_refinement_flags
_atom_site_disorder_assembly
_atom_site_disorder_group
N1 N 0.1909(3) 0.7719(3) 0.9827(2) 0.0655(9) Uani 1 1 d . . .
N2 N 0.0718(3) 0.6851(3) 1.0935(2) 0.0616(9) Uani 1 1 d . . .
N3 N 0.2061(3) 1.0569(3) 1.0321(2) 0.0649(9) Uani 1 1 d . . .
N4 N 0.0924(3) 1.1198(3) 1.1705(2) 0.0609(9) Uani 1 1 d . . .
N5 N -0.0157(3) 0.9307(4) 1.2465(3) 0.0750(11) Uani 1 1 d D . .
H5A H -0.048(4) 0.832(3) 1.254(4) 0.113 Uiso 1 1 d D . .
H5B H -0.022(4) 1.001(7) 1.285(4) 0.113 Uiso 1 1 d . . .
C1 C 0.1662(3) 0.9045(4) 1.0407(2) 0.0533(9) Uani 1 1 d . . .
C2 C 0.0938(3) 0.8496(3) 1.1083(2) 0.0509(9) Uani 1 1 d . . .
C3 C 0.0551(3) 0.9661(3) 1.1769(2) 0.0540(9) Uani 1 1 d . . .
C4 C 0.1637(3) 1.1541(4) 1.1007(3) 0.0661(10) Uani 1 1 d . . .
H4 H 0.1874 1.2621 1.0997 0.079 Uiso 1 1 calc R . .
C5 C 0.1305(4) 0.6457(4) 1.0184(3) 0.0690(10) Uani 1 1 d . . .
H5 H 0.1314 0.5408 0.9914 0.083 Uiso 1 1 calc R . .
C6 C 0.2645(5) 0.7713(5) 0.8996(4) 0.0964(16) Uani 1 1 d . B .
H6A H 0.2133 0.7351 0.8315 0.116 Uiso 1 1 calc R . .
H6B H 0.2888 0.8820 0.8890 0.116 Uiso 1 1 calc R . .
C7 C 0.3679(6) 0.6765(15) 0.9214(7) 0.197(4) Uani 1 1 d . . .
H7A H 0.3397 0.5652 0.9202 0.237 Uiso 1 1 calc R A 1
H7B H 0.4081 0.6994 0.9962 0.237 Uiso 1 1 calc R A 1
C8 C 0.4649(11) 0.6784(14) 0.8579(11) 0.245(6) Uani 1 1 d D B 1
H8A H 0.5182 0.7690 0.8844 0.294 Uiso 1 1 calc R B 1
H8B H 0.5129 0.5806 0.8767 0.294 Uiso 1 1 calc R B 1
C9A C 0.4365(8) 0.6887(17) 0.7444(9) 0.144(4) Uani 0.60 1 d PD B 1
H9A1 H 0.3910 0.7870 0.7207 0.173 Uiso 1 1 calc R B 1
H9A2 H 0.3881 0.5961 0.7129 0.173 Uiso 1 1 calc R B 1
C9B C 0.5319(15) 0.708(2) 0.8232(13) 0.137(6) Uani 0.40 1 d P B 2
C10 C 0.5620(7) 0.6904(9) 0.7103(7) 0.157(3) Uani 1 1 d D . .
C11 C 0.6309(5) 0.6852(7) 0.6535(4) 0.1062(17) Uani 1 1 d . B .
H11 H 0.6861 0.6809 0.6079 0.127 Uiso 1 1 calc R . .

loop_
_atom_site_aniso_label
_atom_site_aniso_U_11
_atom_site_aniso_U_22
_atom_site_aniso_U_33
_atom_site_aniso_U_23
_atom_site_aniso_U_13
_atom_site_aniso_U_12
N1 0.097(2) 0.0531(16) 0.0573(17) 0.0063(13) 0.0418(15) 0.0148(13)
N2 0.097(2) 0.0464(15) 0.0510(15) 0.0013(12) 0.0370(14) 0.0024(13)
N3 0.088(2) 0.0528(16) 0.0642(18) 0.0054(13) 0.0385(15) 0.0026(13)
N4 0.094(2) 0.0398(14) 0.0571(17) 0.0000(11) 0.0352(14) -0.0005(12)
N5 0.133(3) 0.0430(15) 0.068(2) -0.0048(14) 0.0633(19) -0.0010(16)
C1 0.0707(19) 0.0479(18) 0.0458(17) 0.0025(13) 0.0226(14) 0.0088(14)
C2 0.0752(19) 0.0404(16) 0.0424(16) 0.0030(13) 0.0244(14) 0.0060(14)
C3 0.083(2) 0.0432(16) 0.0417(17) 0.0017(12) 0.0266(15) 0.0050(14)
C4 0.096(2) 0.0439(17) 0.067(2) 0.0043(15) 0.0371(18) 0.0008(16)
C5 0.111(3) 0.0467(18) 0.060(2) 0.0004(15) 0.0428(19) 0.0086(17)
C6 0.149(4) 0.076(3) 0.090(3) 0.012(2) 0.083(3) 0.025(3)
C7 0.113(5) 0.361(12) 0.149(6) 0.055(7) 0.097(5) 0.069(6)
C8 0.259(12) 0.219(10) 0.336(16) 0.064(12) 0.242(13) 0.041(9)
C9A 0.095(6) 0.174(11) 0.146(9) -0.015(9) -0.013(7) 0.015(6)
C9B 0.138(12) 0.204(17) 0.099(10) -0.034(10) 0.094(10) -0.043(11)
C10 0.195(7) 0.136(5) 0.185(7) -0.002(5) 0.143(6) 0.027(5)
C11 0.119(4) 0.104(4) 0.116(4) -0.005(3) 0.072(3) 0.007(3)

loop_
_atom_type_symbol
_atom_type_description
_atom_type_scat_dispersion_real
_atom_type_scat_dispersion_imag
_atom_type_scat_source
C C 0.0033 0.0016 'International Tables Vol C Tables 4.2.6.8 and 6.1.1.4'
H H 0.0000 0.0000 'International Tables Vol C Tables 4.2.6.8 and 6.1.1.4'
N N 0.0061 0.0033 'International Tables Vol C Tables 4.2.6.8 and 6.1.1.4'

loop_
_geom_angle_atom_site_label_1
_geom_angle_atom_site_label_2
_geom_angle_atom_site_label_3
_geom_angle
C5 N1 C1 105.1(3)
C5 N1 C6 128.7(3)
C1 N1 C6 126.1(3)
C5 N2 C2 103.8(3)
C4 N3 C1 109.8(3)
C4 N4 C3 118.4(3)
C3 N5 H5A 125(3)
C3 N5 H5B 113(4)
H5A N5 H5B 121(5)
N3 C1 C2 127.5(3)
N3 C1 N1 126.3(3)
C2 C1 N1 106.2(3)
C1 C2 N2 110.7(3)
C1 C2 C3 116.8(3)
N2 C2 C3 132.5(3)
N5 C3 N4 118.9(3)
N5 C3 C2 123.5(3)
N4 C3 C2 117.6(3)
N3 C4 N4 129.8(3)
N3 C4 H4 115.1
N4 C4 H4 115.1
N2 C5 N1 114.2(3)
N2 C5 H5 122.9
N1 C5 H5 122.9
C7 C6 N1 116.2(4)
C7 C6 H6A 108.2
N1 C6 H6A 108.2
C7 C6 H6B 108.2
N1 C6 H6B 108.2
H6A C6 H6B 107.4
C6 C7 C8 124.9(7)
C6 C7 H7A 106.1
C8 C7 H7A 106.1
C6 C7 H7B 106.1
C8 C7 H7B 106.1
H7A C7 H7B 106.3
C9A C8 C7 121.2(10)
C9A C8 H8A 107.0
C7 C8 H8A 107.0
C9A C8 H8B 107.0
C7 C8 H8B 107.0
H8A C8 H8B 106.8
C8 C9A C10 105.0(7)
C8 C9A H9A1 110.7
C10 C9A H9A1 110.7
C8 C9A H9A2 110.7
C10 C9A H9A2 110.7
H9A1 C9A H9A2 108.8
C11 C10 C9B 151.7(10)
C11 C10 C9A 158.4(10)
C9B C10 C9A 49.9(7)
C10 C11 H11 180.0

loop_
_geom_bond_atom_site_label_1
_geom_bond_atom_site_label_2
_geom_bond_distance
N1 C5 1.369(5)
N1 C1 1.375(4)
N1 C6 1.463(4)
N2 C5 1.303(4)
N2 C2 1.385(4)
N3 C4 1.337(4)
N3 C1 1.346(4)
N4 C4 1.338(4)
N4 C3 1.343(4)
N5 C3 1.333(4)
N5 H5A 0.904(11)
N5 H5B 0.76(5)
C1 C2 1.372(4)
C2 C3 1.419(4)
C4 H4 0.9300
C5 H5 0.9300
C6 C7 1.376(8)
C6 H6A 0.9700
C6 H6B 0.9700
C7 C8 1.480(9)
C7 H7A 0.9700
C7 H7B 0.9700
C8 C9A 1.395(9)
C8 H8A 0.9700
C8 H8B 0.9700
C9A C10 1.557(9)
C9A H9A1 0.9700
C9A H9A2 0.9700
C9B C10 1.534(14)
C10 C11 1.159(7)
C11 H11 0.9300

loop_
_geom_hbond_atom_site_label_D
_geom_hbond_atom_site_label_H
_geom_hbond_atom_site_label_A
_geom_hbond_distance_DH
_geom_hbond_distance_HA
_geom_hbond_distance_DA
_geom_hbond_angle_DHA
_geom_hbond_site_symmetry_A
N5 H5A N4 0.904(11) 2.10(2) 2.965(4) 160(4) 2_547
N5 H5B N2 0.76(5) 2.31(5) 3.063(4) 169(5) 2_557
C11 H11 N3 0.93 2.55 3.425(6) 156.3 2_646
